data_1504595
loop_
_publ_author_name
'Lohier, Jean-Fran\,cois'
'Foucoin, Florian'
'Jaffr\`es, Paul-Alain'
'Garcia, Jos\'e I'
'Sopkov\'a-de Oliveira Santos, Jana'
'Perrio, St\'ephane'
'Metzner, Patrick'

_publ_section_title
;
 An efficient and straightforward access to sulfur substituted
 [2.2]paracyclophanes: application to stereoselective sulfenate salt
 alkylation.
;
_journal_issue 6
_journal_name_full 'Organic letters'
_journal_page_first 1271
_journal_page_last 1274
_journal_paper_doi 10.1021/ol800161m
_journal_volume 10
_journal_year 2008
_chemical_absolute_configuration ad
_chemical_formula_moiety 'C18 H20 O S'
_chemical_formula_sum 'C18 H20 O S'
_chemical_formula_weight 284.40
_chemical_melting_point 374(2)
_chemical_name_systematic
;
 (Sp,Ss)*-4-ethylsulfinyl-[2.2]-paracyclophane
;
_space_group_IT_number 14
_symmetry_cell_setting monoclinic
_symmetry_space_group_name_Hall '-P 2ybc'
_symmetry_space_group_name_H-M 'P 1 21/c 1'
_atom_sites_solution_hydrogens geom
_atom_sites_solution_primary direct
_atom_sites_solution_secondary difmap
_audit_creation_method SHELXL-97
_cell_angle_alpha 90.00
_cell_angle_beta 91.457(2)
_cell_angle_gamma 90.00
_cell_formula_units_Z 4
_cell_length_a 15.5982(5)
_cell_length_b 8.7362(3)
_cell_length_c 11.1429(4)
_cell_measurement_reflns_used 7232
_cell_measurement_temperature 298(2)
_cell_measurement_theta_max 27.45
_cell_measurement_theta_min 2.61
_cell_volume 1517.94(9)
_computing_cell_refinement 'APEX2 software'
_computing_data_collection 'APEX2 software'
_computing_data_reduction 'APEX2 software'
_computing_molecular_graphics 'Mercury (Macrae <i>et al.</i>, 2007)'
_computing_publication_material 'SHELXTL-97 (Sheldrick, 1997)'
_computing_structure_refinement 'SHELXL-97 (Sheldrick, 1997)'
_computing_structure_solution 'SHELXS-97 (Sheldrick, 1997)'
_diffrn_ambient_temperature 298(2)
_diffrn_measured_fraction_theta_full 0.995
_diffrn_measured_fraction_theta_max 0.995
_diffrn_measurement_device_type 'Bruker Nonius ApexII KappaCCD'
_diffrn_measurement_method 'phi and omega scans'
_diffrn_radiation_monochromator graphite
_diffrn_radiation_source 'fine-focus sealed tube'
_diffrn_radiation_type MoK\a
_diffrn_radiation_wavelength 0.71073
_diffrn_reflns_av_R_equivalents 0.0327
_diffrn_reflns_av_sigmaI/netI 0.0315
_diffrn_reflns_limit_h_max 23
_diffrn_reflns_limit_h_min -25
_diffrn_reflns_limit_k_max 14
_diffrn_reflns_limit_k_min -14
_diffrn_reflns_limit_l_max 16
_diffrn_reflns_limit_l_min -18
_diffrn_reflns_number 50552
_diffrn_reflns_theta_full 35.88
_diffrn_reflns_theta_max 35.88
_diffrn_reflns_theta_min 2.61
_exptl_absorpt_coefficient_mu 0.207
_exptl_absorpt_correction_type none
_exptl_crystal_colour colourless
_exptl_crystal_density_diffrn 1.244
_exptl_crystal_density_method 'not measured'
_exptl_crystal_description polyhedron
_exptl_crystal_F_000 608
_exptl_crystal_size_max 0.41
_exptl_crystal_size_mid 0.27
_exptl_crystal_size_min 0.18
_refine_diff_density_max 0.263
_refine_diff_density_min -0.228
_refine_diff_density_rms 0.041
_refine_ls_extinction_method none
_refine_ls_goodness_of_fit_ref 0.991
_refine_ls_hydrogen_treatment refall
_refine_ls_matrix_type full
_refine_ls_number_parameters 261
_refine_ls_number_reflns 7105
_refine_ls_number_restraints 0
_refine_ls_restrained_S_all 0.991
_refine_ls_R_factor_all 0.1160
_refine_ls_R_factor_gt 0.0478
_refine_ls_shift/su_max 0.004
_refine_ls_shift/su_mean 0.000
_refine_ls_structure_factor_coef Fsqd
_refine_ls_weighting_details 'calc w=1/[\s^2^(Fo^2^)+(0.0725P)^2^+0.1923P] where P=(Fo^2^+2Fc^2^)/3'
_refine_ls_weighting_scheme calc
_refine_ls_wR_factor_gt 0.1242
_refine_ls_wR_factor_ref 0.1610
_reflns_number_gt 3509
_reflns_number_total 7105
_reflns_threshold_expression >2sigma(I)
_cod_data_source_file ol800161m-file003.cif
_cod_data_source_block 9c
_cod_depositor_comments
;
The following automatic conversions were performed:

'_symmetry_cell_setting' value 'Monoclinic' changed to 'monoclinic'
according to /home/saulius/struct/CIF-dictionaries/cif_core.dic
dictionary named 'cif_core.dic' version 2.4.1 from 2010-06-29.

Automatic conversion script
Id: cif_fix_values 1715 2011-07-08 13:25:40Z adriana 
;
_cod_original_sg_symbol_H-M 'P2(1)/c  '
_cod_database_code 1504595

loop_
_symmetry_equiv_pos_as_xyz
'x, y, z'
'-x, y+1/2, -z+1/2'
'-x, -y, -z'
'x, -y-1/2, z-1/2'

loop_
_atom_site_label
_atom_site_type_symbol
_atom_site_fract_x
_atom_site_fract_y
_atom_site_fract_z
_atom_site_U_iso_or_equiv
_atom_site_adp_type
_atom_site_occupancy
_atom_site_symmetry_multiplicity
_atom_site_calc_flag
S1 S 0.09219(2) 1.07910(4) 0.22849(3) 0.05230(12) Uani 1 1 d
C4 C 0.18507(7) 0.95763(14) 0.22974(11) 0.0431(3) Uani 1 1 d
C5 C 0.24321(8) 0.97903(16) 0.13937(11) 0.0460(3) Uani 1 1 d
C6 C 0.32207(8) 0.90379(17) 0.14471(12) 0.0519(3) Uani 1 1 d
C3 C 0.20388(8) 0.86483(16) 0.32893(12) 0.0495(3) Uani 1 1 d
C7 C 0.33114(9) 0.78508(18) 0.22596(14) 0.0578(3) Uani 1 1 d
C14 C 0.29010(11) 1.09039(17) 0.45938(12) 0.0578(3) Uani 1 1 d
C11 C 0.40700(9) 1.1293(2) 0.27492(14) 0.0636(4) Uani 1 1 d
C15 C 0.28108(11) 1.20992(17) 0.37741(15) 0.0617(4) Uani 1 1 d
C8 C 0.27306(10) 0.76493(17) 0.31672(14) 0.0574(3) Uani 1 1 d
C13 C 0.36843(11) 1.01490(19) 0.46248(14) 0.0617(4) Uani 1 1 d
C12 C 0.42583(10) 1.0341(2) 0.37199(15) 0.0639(4) Uani 1 1 d
C16 C 0.33826(11) 1.22893(19) 0.28682(16) 0.0637(4) Uani 1 1 d
C9 C 0.39835(11) 0.9700(3) 0.08167(16) 0.0697(4) Uani 1 1 d
C2 C 0.16747(12) 0.8923(2) 0.45219(15) 0.0680(4) Uani 1 1 d
C10 C 0.44452(15) 1.1004(4) 0.1536(2) 0.0913(7) Uani 1 1 d
C1 C 0.21425(14) 1.0244(3) 0.52322(17) 0.0758(5) Uani 1 1 d
O1 O 0.09638(7) 1.17988(13) 0.12192(12) 0.0754(3) Uani 1 1 d
C17 C 0.01318(10) 0.93464(18) 0.1914(2) 0.0635(4) Uani 1 1 d
C18 C -0.07460(11) 1.0072(3) 0.1802(3) 0.0886(7) Uani 1 1 d
H2 H 0.2304(10) 1.0561(18) 0.0764(15) 0.056(4) Uiso 1 1 d
H5 H 0.3829(12) 0.723(2) 0.2301(15) 0.072(5) Uiso 1 1 d
H7 H 0.2860(12) 0.694(2) 0.3792(17) 0.079(5) Uiso 1 1 d
H1 H 0.2291(12) 1.263(2) 0.3813(16) 0.073(5) Uiso 1 1 d
H4 H 0.4750(13) 0.973(2) 0.3647(17) 0.078(5) Uiso 1 1 d
H3 H 0.3276(12) 1.295(2) 0.2285(16) 0.074(5) Uiso 1 1 d
H8 H 0.1095(14) 0.909(2) 0.4475(17) 0.080(6) Uiso 1 1 d
H6 H 0.3792(15) 0.935(2) 0.521(2) 0.093(7) Uiso 1 1 d
H10 H 0.0173(13) 0.867(3) 0.2520(18) 0.084(6) Uiso 1 1 d
H9 H 0.3833(13) 1.004(2) 0.001(2) 0.088(6) Uiso 1 1 d
H18 H 0.0296(15) 0.887(3) 0.121(2) 0.096(7) Uiso 1 1 d
H15 H 0.1771(14) 0.796(3) 0.500(2) 0.100(7) Uiso 1 1 d
H17 H -0.0738(18) 1.086(3) 0.127(2) 0.120(9) Uiso 1 1 d
H13 H 0.1749(16) 1.103(3) 0.530(2) 0.101(7) Uiso 1 1 d
H11 H 0.503(2) 1.074(4) 0.166(3) 0.138(10) Uiso 1 1 d
H14 H 0.2280(17) 0.996(3) 0.603(3) 0.124(9) Uiso 1 1 d
H16 H -0.112(2) 0.933(3) 0.156(3) 0.135(10) Uiso 1 1 d
H12 H 0.4520(19) 1.192(4) 0.107(3) 0.136(10) Uiso 1 1 d
H19 H 0.4395(15) 0.890(3) 0.0743(19) 0.093(6) Uiso 1 1 d
H20 H -0.0912(19) 1.047(4) 0.268(3) 0.144(12) Uiso 1 1 d

loop_
_atom_site_aniso_label
_atom_site_aniso_U_11
_atom_site_aniso_U_22
_atom_site_aniso_U_33
_atom_site_aniso_U_23
_atom_site_aniso_U_13
_atom_site_aniso_U_12
S1 0.04253(17) 0.04091(17) 0.0737(3) -0.00077(14) 0.00500(14) 0.00033(12)
C4 0.0385(5) 0.0408(5) 0.0500(6) -0.0034(5) -0.0012(5) -0.0023(4)
C5 0.0430(6) 0.0534(7) 0.0413(6) -0.0042(5) -0.0031(5) -0.0037(5)
C6 0.0433(6) 0.0674(8) 0.0450(7) -0.0174(6) -0.0001(5) -0.0008(6)
C3 0.0484(6) 0.0488(7) 0.0512(7) 0.0021(5) 0.0007(5) -0.0046(5)
C7 0.0491(7) 0.0587(8) 0.0650(8) -0.0162(7) -0.0099(6) 0.0115(6)
C14 0.0677(9) 0.0613(8) 0.0442(7) -0.0154(6) -0.0042(6) 0.0048(7)
C11 0.0517(8) 0.0753(10) 0.0633(9) -0.0097(7) -0.0072(7) -0.0196(7)
C15 0.0637(9) 0.0500(7) 0.0707(9) -0.0164(7) -0.0154(7) 0.0068(7)
C8 0.0587(8) 0.0499(7) 0.0630(8) 0.0035(6) -0.0102(7) 0.0026(6)
C13 0.0689(9) 0.0662(9) 0.0491(8) -0.0046(7) -0.0178(7) 0.0066(7)
C12 0.0479(7) 0.0753(10) 0.0674(9) -0.0136(8) -0.0167(7) 0.0031(7)
C16 0.0705(10) 0.0534(8) 0.0661(9) 0.0035(7) -0.0168(8) -0.0134(7)
C9 0.0502(8) 0.1014(13) 0.0581(9) -0.0100(9) 0.0120(7) -0.0017(8)
C2 0.0643(10) 0.0844(12) 0.0559(9) 0.0126(8) 0.0118(7) -0.0021(8)
C10 0.0674(12) 0.1288(19) 0.0784(12) -0.0120(12) 0.0153(9) -0.0394(12)
C1 0.0865(12) 0.0873(13) 0.0545(9) -0.0115(9) 0.0175(9) 0.0078(10)
O1 0.0600(6) 0.0533(6) 0.1133(9) 0.0307(6) 0.0059(6) 0.0014(5)
C17 0.0459(7) 0.0480(7) 0.0962(13) 0.0097(8) -0.0050(8) -0.0085(6)
C18 0.0436(8) 0.0801(13) 0.141(2) 0.0176(14) -0.0094(10) -0.0042(8)

loop_
_atom_type_symbol
_atom_type_description
_atom_type_scat_dispersion_real
_atom_type_scat_dispersion_imag
_atom_type_scat_source
C C 0.0033 0.0016 'International Tables Vol C Tables 4.2.6.8 and 6.1.1.4'
H H 0.0000 0.0000 'International Tables Vol C Tables 4.2.6.8 and 6.1.1.4'
O O 0.0106 0.0060 'International Tables Vol C Tables 4.2.6.8 and 6.1.1.4'
S S 0.1246 0.1234 'International Tables Vol C Tables 4.2.6.8 and 6.1.1.4'

loop_
_geom_angle_atom_site_label_1
_geom_angle_atom_site_label_2
_geom_angle_atom_site_label_3
_geom_angle
O1 S1 C4 107.79(6)
O1 S1 C17 106.01(9)
C4 S1 C17 97.74(7)
C5 C4 C3 121.73(12)
C5 C4 S1 117.24(10)
C3 C4 S1 120.17(10)
C4 C5 C6 119.90(13)
C4 C5 H2 118.9(10)
C6 C5 H2 120.9(10)
C7 C6 C5 117.21(13)
C7 C6 C9 121.54(14)
C5 C6 C9 120.22(15)
C4 C3 C8 115.65(13)
C4 C3 C2 123.27(13)
C8 C3 C2 119.62(14)
C6 C7 C8 121.04(13)
C6 C7 H5 121.3(10)
C8 C7 H5 116.9(10)
C13 C14 C15 116.55(16)
C13 C14 C1 120.44(16)
C15 C14 C1 121.87(16)
C12 C11 C16 116.66(15)
C12 C11 C10 121.2(2)
C16 C11 C10 120.57(19)
C16 C15 C14 121.07(15)
C16 C15 H1 123.5(11)
C14 C15 H1 114.6(11)
C7 C8 C3 120.83(14)
C7 C8 H7 119.2(12)
C3 C8 H7 119.0(12)
C12 C13 C14 120.84(15)
C12 C13 H6 118.6(14)
C14 C13 H6 119.7(14)
C13 C12 C11 120.98(15)
C13 C12 H4 122.9(12)
C11 C12 H4 115.3(12)
C15 C16 C11 120.74(16)
C15 C16 H3 120.4(12)
C11 C16 H3 118.1(12)
C6 C9 C10 113.54(14)
C6 C9 H9 111.8(12)
C10 C9 H9 110.8(12)
C6 C9 H19 107.4(14)
C10 C9 H19 106.0(13)
H9 C9 H19 106.8(18)
C3 C2 C1 113.10(14)
C3 C2 H8 111.4(12)
C1 C2 H8 111.0(12)
C3 C2 H15 107.2(13)
C1 C2 H15 106.6(13)
H8 C2 H15 107.2(18)
C11 C10 C9 113.52(15)
C11 C10 H11 107.9(19)
C9 C10 H11 109.1(19)
C11 C10 H12 113.5(18)
C9 C10 H12 113.0(17)
H11 C10 H12 99(2)
C14 C1 C2 113.77(13)
C14 C1 H13 106.4(15)
C2 C1 H13 106.6(15)
C14 C1 H14 112.6(17)
C2 C1 H14 111.8(17)
H13 C1 H14 105(2)
C18 C17 S1 109.72(13)
C18 C17 H10 112.7(13)
S1 C17 H10 104.6(14)
C18 C17 H18 112.9(14)
S1 C17 H18 107.8(15)
H10 C17 H18 108.8(19)
C17 C18 H17 110.2(18)
C17 C18 H16 107(2)
H17 C18 H16 112(3)
C17 C18 H20 107.4(16)
H17 C18 H20 111(2)
H16 C18 H20 109(2)

loop_
_geom_bond_atom_site_label_1
_geom_bond_atom_site_label_2
_geom_bond_distance
S1 O1 1.4811(12)
S1 C4 1.7956(12)
S1 C17 1.8047(15)
C4 C5 1.3848(18)
C4 C3 1.3960(18)
C5 C6 1.3946(19)
C5 H2 0.989(16)
C6 C7 1.382(2)
C6 C9 1.512(2)
C3 C8 1.397(2)
C3 C2 1.519(2)
C7 C8 1.386(2)
C7 H5 0.973(19)
C14 C13 1.388(2)
C14 C15 1.392(2)
C14 C1 1.510(3)
C11 C12 1.390(2)
C11 C16 1.390(3)
C11 C10 1.508(3)
C15 C16 1.374(2)
C15 H1 0.939(19)
C8 H7 0.947(19)
C13 C12 1.376(2)
C13 H6 0.97(2)
C12 H4 0.94(2)
C16 H3 0.883(19)
C9 C10 1.558(3)
C9 H9 0.97(2)
C9 H19 0.95(2)
C2 C1 1.569(3)
C2 H8 0.92(2)
C2 H15 1.00(2)
C10 H11 0.95(3)
C10 H12 0.96(3)
C1 H13 0.93(2)
C1 H14 0.95(3)
C17 C18 1.511(2)
C17 H10 0.90(2)
C17 H18 0.93(2)
C18 H17 0.91(3)
C18 H16 0.91(3)
C18 H20 1.07(3)

loop_
_geom_torsion_atom_site_label_1
_geom_torsion_atom_site_label_2
_geom_torsion_atom_site_label_3
_geom_torsion_atom_site_label_4
_geom_torsion
O1 S1 C4 C5 1.80(13)
